data_1569741
loop_
_publ_author_name
'Johnson, Catherine Ellen'
'Schwarz, Jesper'
'Deegbey, Mawuli'
'Prakash, Om'
'Sharma, Kumkum'
'Huang, Ping'
'Ericsson, Tore'
'H&#xe4;ggstr&#xf6;m, Lennart'
'Bendix, Jesper'
'Gupta, Arvind Kumar'
'Jakubikova, Elena'
'W&#xe4;rnmark, Kenneth'
'Lomoth, Reiner'

_publ_section_title
;
 Ferrous and ferric complexes with cyclometalating N-heterocyclic carbene
 ligands: a case of dual emission revisited.
;
_journal_issue 37
_journal_name_full 'Chemical science'
_journal_page_first 10129
_journal_page_last 10139
_journal_paper_doi 10.1039/d3sc02806b
_journal_volume 14
_journal_year 2023
_chemical_formula_moiety 'C28 H22 Fe N8'
_chemical_formula_sum 'C28 H22 Fe N8'
_chemical_formula_weight 526.38
_space_group_crystal_system tetragonal
_space_group_IT_number 82
_space_group_name_Hall 'I -4'
_space_group_name_H-M_alt 'I -4'
_atom_sites_solution_hydrogens geom
_atom_sites_solution_primary direct
_audit_creation_date 2021-04-13
_audit_creation_method
;
Olex2 1.3
(compiled 2020.11.12 svn.r5f609507 for OlexSys, GUI svn.r6272)
;
_audit_update_record
;
2023-04-05 deposited with the CCDC.	2023-08-29 downloaded from the CCDC.
;
_cell_angle_alpha 90
_cell_angle_beta 90
_cell_angle_gamma 90
_cell_formula_units_Z 2
_cell_length_a 8.36140(10)
_cell_length_b 8.36140(10)
_cell_length_c 18.0048(6)
_cell_measurement_reflns_used 3055
_cell_measurement_temperature 150
_cell_measurement_theta_max 24.7560
_cell_measurement_theta_min 4.0990
_cell_volume 1258.77(5)
_computing_cell_refinement 'CrysAlisPro 1.171.40.45a (Rigaku OD, 2019)'
_computing_data_collection 'CrysAlisPro 1.171.40.45a (Rigaku OD, 2019)'
_computing_data_reduction 'CrysAlisPro 1.171.40.45a (Rigaku OD, 2019)'
_computing_molecular_graphics 'Olex2 1.3 (Dolomanov et al., 2009)'
_computing_publication_material 'Olex2 1.3 (Dolomanov et al., 2009)'
_computing_structure_refinement 'SHELXL 2018/3 (Sheldrick, 2015)'
_computing_structure_solution 'SHELXS  (Sheldrick, 2008)'
_diffrn_ambient_temperature 150
_diffrn_measured_fraction_theta_full 0.997
_diffrn_measured_fraction_theta_max 0.942
_diffrn_measurement_device_type 'Xcalibur, Eos'
_diffrn_radiation_type MoK\a
_diffrn_radiation_wavelength 0.71073
_diffrn_reflns_av_R_equivalents 0.0587
_diffrn_reflns_av_unetI/netI 0.0465
_diffrn_reflns_Laue_measured_fraction_full 0.997
_diffrn_reflns_Laue_measured_fraction_max 0.942
_diffrn_reflns_limit_h_max 10
_diffrn_reflns_limit_h_min -11
_diffrn_reflns_limit_k_max 10
_diffrn_reflns_limit_k_min -11
_diffrn_reflns_limit_l_max 24
_diffrn_reflns_limit_l_min -24
_diffrn_reflns_number 13245
_diffrn_reflns_point_group_measured_fraction_full 0.997
_diffrn_reflns_point_group_measured_fraction_max 0.914
_diffrn_reflns_theta_full 25.242
_diffrn_reflns_theta_max 29.404
_diffrn_reflns_theta_min 3.446
_exptl_absorpt_coefficient_mu 0.633
_exptl_absorpt_correction_T_max 1.00000
_exptl_absorpt_correction_T_min 0.93567
_exptl_absorpt_correction_type multi-scan
_exptl_absorpt_process_details SADABS
_exptl_crystal_colour 'clear yellowish yellow'
_exptl_crystal_colour_lustre clear
_exptl_crystal_colour_modifier yellowish
_exptl_crystal_colour_primary yellow
_exptl_crystal_density_diffrn 1.389
_exptl_crystal_description plate
_exptl_crystal_F_000 544
_exptl_crystal_size_max 0.28
_exptl_crystal_size_mid 0.2
_exptl_crystal_size_min 0.1
_refine_diff_density_max 1.375
_refine_diff_density_min -0.701
_refine_diff_density_rms 0.162
_refine_ls_abs_structure_details
;
 Flack x determined using 558 quotients [(I+)-(I-)]/[(I+)+(I-)]
 (Parsons, Flack and Wagner, Acta Cryst. B69 (2013) 249-259).
;
_refine_ls_abs_structure_Flack 0.469(14)
_refine_ls_extinction_method none
_refine_ls_goodness_of_fit_ref 1.072
_refine_ls_hydrogen_treatment constr
_refine_ls_matrix_type full
_refine_ls_number_parameters 86
_refine_ls_number_reflns 1592
_refine_ls_number_restraints 86
_refine_ls_restrained_S_all 1.113
_refine_ls_R_factor_all 0.1076
_refine_ls_R_factor_gt 0.0893
_refine_ls_shift/su_max 0.000
_refine_ls_shift/su_mean 0.000
_refine_ls_structure_factor_coef Fsqd
_refine_ls_weighting_details 'w=1/[\s^2^(Fo^2^)+(0.1312P)^2^+12.0033P] where P=(Fo^2^+2Fc^2^)/3'
_refine_ls_weighting_scheme calc
_refine_ls_wR_factor_gt 0.2242
_refine_ls_wR_factor_ref 0.2463
_reflns_Friedel_coverage 0.871
_reflns_Friedel_fraction_full 0.998
_reflns_Friedel_fraction_max 0.884
_reflns_number_gt 1356
_reflns_number_total 1592
_reflns_threshold_expression 'I > 2\s(I)'
_cod_data_source_file d3sc02806b2.cif
_cod_data_source_block FeIICAB-2CM
_cod_depositor_comments 'Adding full bibliography for 1569741--1569742.cif.'
_cod_database_code 1569741
_shelx_shelxl_version_number 2018/3
_shelx_space_group_comment
;
The symmetry employed for this shelxl refinement is uniquely defined
by the following loop, which should always be used as a source of
symmetry information in preference to the above space-group names.
They are only intended as comments.
;
_shelx_estimated_absorpt_t_max 0.939
_shelx_estimated_absorpt_t_min 0.843
_olex2_refinement_description
;
1. Fixed Uiso
 At 1.2 times of:
  All C(H) groups
 At 1.5 times of:
  All C(H,H,H) groups
2. Restrained distances
 C4-N1 \\sim C4-N2
 with sigma of 0.002
 C3-N2 \\sim C2-N1
 with sigma of 0.002
3. Restrained planarity
 N2, C3, C2, N1, C4
 with sigma of 0.1
4. Uiso/Uaniso restraints and constraints
Uanis(C6) \\sim Ueq: with sigma of 0.005 and sigma for terminal atoms of 0.01
Uanis(C3) \\sim Ueq: with sigma of 0.005 and sigma for terminal atoms of 0.01
Uanis(N2) \\sim Ueq, Uanis(N1) \\sim Ueq: with sigma of 0.002 and sigma for
terminal atoms of 0.01
Uanis(C8) \\sim Ueq: with sigma of 0.005 and sigma for terminal atoms of 0.01
Uanis(C1) \\sim Ueq: with sigma of 0.005 and sigma for terminal atoms of 0.01
5. Rigid body (RIGU) restrains
 Fe1, C6, N1, N2, C5, C3, C2, C7, C8
 with sigma for 1-2 distances of 0.004 and sigma for 1-3 distances of 0.004
 C6, C5, C7, C8
 with sigma for 1-2 distances of 0.004 and sigma for 1-3 distances of 0.004
6.a Aromatic/amide H refined with riding coordinates:
 C8(H8), C2(H2), C7(H7)
6.b Idealised Me refined as rotating group:
 C1(H1A,H1B,H1C)
;
_smtbx_masks_void_probe_radius 0.0
_smtbx_masks_void_truncation_radius 1.2
_olex2_submission_special_instructions 'No special instructions were received'

loop_
_space_group_symop_operation_xyz
'x, y, z'
'-x, -y, z'
'y, -x, -z'
'-y, x, -z'
'x+1/2, y+1/2, z+1/2'
'-x+1/2, -y+1/2, z+1/2'
'y+1/2, -x+1/2, -z+1/2'
'-y+1/2, x+1/2, -z+1/2'

loop_
_atom_site_label
_atom_site_type_symbol
_atom_site_fract_x
_atom_site_fract_y
_atom_site_fract_z
_atom_site_U_iso_or_equiv
_atom_site_adp_type
_atom_site_occupancy
_atom_site_site_symmetry_order
_atom_site_calc_flag
_atom_site_refinement_flags_posn
_atom_site_refinement_flags_adp
_atom_site_refinement_flags_occupancy
_atom_site_disorder_assembly
_atom_site_disorder_group
Fe1 Fe 0.500000 0.500000 0.500000 0.0163(6) Uani 1 4 d S T P . .
C6 C 0.500000 0.500000 0.3923(4) 0.0147(16) Uani 1 2 d S TU P . .
N1 N 0.3484(8) 0.1587(7) 0.5043(6) 0.0316(15) Uani 1 1 d D U . . .
C3 C 0.3313(14) 0.1113(13) 0.3963(8) 0.040(3) Uani 1 1 d D U . . .
C8 C 0.500000 0.500000 0.2384(6) 0.040(3) Uani 1 2 d S TU P . .
H8 H 0.500003 0.500000 0.185683 0.048 Uiso 1 2 calc R U P . .
C5 C 0.4408(12) 0.3676(13) 0.3511(5) 0.034(2) Uani 1 1 d . . . . .
C2 C 0.2981(12) 0.0448(12) 0.4633(6) 0.037(2) Uani 1 1 d D . . . .
H2 H 0.251821 -0.055389 0.475855 0.044 Uiso 1 1 calc R U . . .
C7 C 0.4385(15) 0.3676(14) 0.2732(6) 0.044(3) Uani 1 1 d . . . . .
H7 H 0.396381 0.280101 0.245756 0.053 Uiso 1 1 calc R U . . .
N2 N 0.3880(10) 0.2520(9) 0.4036(4) 0.0296(16) Uani 1 1 d D U . . .
C4 C 0.4083(10) 0.2945(11) 0.4753(4) 0.032(2) Uani 1 1 d D . . . .
C1 C 0.3251(18) 0.128(2) 0.5950(8) 0.055(4) Uani 1 1 d . U . . .
H1A H 0.211181 0.133383 0.607516 0.083 Uiso 1 1 calc R U . . .
H1B H 0.383412 0.210189 0.622705 0.083 Uiso 1 1 calc R U . . .
H1C H 0.366925 0.022141 0.608031 0.083 Uiso 1 1 calc R U . . .

loop_
_atom_site_aniso_label
_atom_site_aniso_U_11
_atom_site_aniso_U_22
_atom_site_aniso_U_33
_atom_site_aniso_U_23
_atom_site_aniso_U_13
_atom_site_aniso_U_12
Fe1 0.0133(7) 0.0133(7) 0.0225(10) 0.000 0.000 0.000
C6 0.014(4) 0.021(4) 0.009(3) 0.000 0.000 0.005(4)
N1 0.027(2) 0.022(2) 0.046(3) 0.003(2) 0.000(2) -0.0017(18)
C3 0.029(5) 0.042(4) 0.049(5) 0.016(4) 0.011(4) 0.005(4)
C8 0.047(6) 0.053(6) 0.020(4) 0.000 0.000 0.007(6)
C5 0.031(5) 0.044(5) 0.027(4) -0.014(3) -0.005(3) 0.004(4)
C2 0.032(5) 0.031(5) 0.048(6) 0.001(4) 0.003(4) 0.004(4)
C7 0.052(7) 0.038(5) 0.041(5) -0.020(4) -0.009(5) -0.005(5)
N2 0.028(3) 0.027(2) 0.034(3) -0.005(2) -0.002(2) -0.002(2)
C4 0.014(4) 0.025(4) 0.056(5) 0.004(4) 0.005(3) 0.001(3)
C1 0.044(7) 0.080(9) 0.041(7) 0.003(6) -0.001(5) 0.031(6)

loop_
_atom_type_symbol
_atom_type_description
_atom_type_scat_dispersion_real
_atom_type_scat_dispersion_imag
_atom_type_scat_source
C C 0.0033 0.0016 'International Tables Vol C Tables 4.2.6.8 and 6.1.1.4'
H H 0.0000 0.0000 'International Tables Vol C Tables 4.2.6.8 and 6.1.1.4'
Fe Fe 0.3463 0.8444 'International Tables Vol C Tables 4.2.6.8 and 6.1.1.4'
N N 0.0061 0.0033 'International Tables Vol C Tables 4.2.6.8 and 6.1.1.4'

loop_
_geom_angle_atom_site_label_1
_geom_angle_atom_site_label_2
_geom_angle_atom_site_label_3
_geom_angle
_geom_angle_site_symmetry_1
_geom_angle_site_symmetry_3
_geom_angle_publ_flag
C6 Fe1 C6 180.0 3_566 . ?
C4 Fe1 C6 76.7(2) 2_665 . ?
C4 Fe1 C6 103.3(2) 2_665 3_566 ?
C4 Fe1 C6 76.7(2) 4_656 3_566 ?
C4 Fe1 C6 103.3(2) 3_566 . ?
C4 Fe1 C6 76.7(2) . . ?
C4 Fe1 C6 76.7(2) 3_566 3_566 ?
C4 Fe1 C6 103.3(2) . 3_566 ?
C4 Fe1 C6 103.3(2) 4_656 . ?
C4 Fe1 C4 153.4(4) 2_665 . ?
C4 Fe1 C4 153.4(4) 4_656 3_566 ?
C4 Fe1 C4 93.04(9) 2_665 3_566 ?
C4 Fe1 C4 93.04(9) 4_656 . ?
C4 Fe1 C4 93.04(9) 3_566 . ?
C4 Fe1 C4 93.04(9) 2_665 4_656 ?
C5 C6 Fe1 121.5(5) . . ?
C5 C6 Fe1 121.5(5) 2_665 . ?
C5 C6 C5 117.0(10) 2_665 . ?
C2 N1 C4 121.8(10) . . ?
C2 N1 C1 114.4(10) . . ?
C4 N1 C1 123.7(9) . . ?
N2 C3 C2 111.2(11) . . ?
C7 C8 H8 117.1 2_665 . ?
C7 C8 H8 117.1 . . ?
C7 C8 C7 125.8(12) . 2_665 ?
C6 C5 N2 106.8(7) . . ?
C7 C5 C6 121.8(10) . . ?
C7 C5 N2 131.4(9) . . ?
N1 C2 C3 98.1(10) . . ?
N1 C2 H2 130.9 . . ?
C3 C2 H2 130.9 . . ?
C8 C7 C5 116.8(10) . . ?
C8 C7 H7 121.6 . . ?
C5 C7 H7 121.6 . . ?
C3 N2 C5 132.3(10) . . ?
C3 N2 C4 112.9(10) . . ?
C4 N2 C5 114.7(8) . . ?
N1 C4 Fe1 143.8(6) . . ?
N1 C4 N2 95.9(9) . . ?
N2 C4 Fe1 120.3(5) . . ?
N1 C1 H1A 109.5 . . ?
N1 C1 H1B 109.5 . . ?
N1 C1 H1C 109.5 . . ?
H1A C1 H1B 109.5 . . ?
H1A C1 H1C 109.5 . . ?
H1B C1 H1C 109.5 . . ?

loop_
_geom_bond_atom_site_label_1
_geom_bond_atom_site_label_2
_geom_bond_distance
_geom_bond_site_symmetry_2
_geom_bond_publ_flag
Fe1 C6 1.938(8) 3_566 ?
Fe1 C6 1.938(8) . ?
Fe1 C4 1.934(10) 3_566 ?
Fe1 C4 1.934(10) 4_656 ?
Fe1 C4 1.934(10) . ?
Fe1 C4 1.934(10) 2_665 ?
C6 C5 1.423(11) . ?
C6 C5 1.423(11) 2_665 ?
N1 C2 1.276(10) . ?
N1 C4 1.347(9) . ?
N1 C1 1.663(18) . ?
C3 C2 1.357(17) . ?
C3 N2 1.276(10) . ?
C8 H8 0.9500 . ?
C8 C7 1.371(13) 2_665 ?
C8 C7 1.371(13) . ?
C5 C7 1.403(15) . ?
C5 N2 1.423(13) . ?
C2 H2 0.9500 . ?
C7 H7 0.9500 . ?
N2 C4 1.349(9) . ?
C1 H1A 0.9800 . ?
C1 H1B 0.9800 . ?
C1 H1C 0.9800 . ?

loop_
_geom_torsion_atom_site_label_1
_geom_torsion_atom_site_label_2
_geom_torsion_atom_site_label_3
_geom_torsion_atom_site_label_4
_geom_torsion
_geom_torsion_site_symmetry_1
_geom_torsion_site_symmetry_2
_geom_torsion_site_symmetry_3
_geom_torsion_site_symmetry_4
_geom_torsion_publ_flag
Fe1 C6 C5 C7 179.2(8) . . . . ?
Fe1 C6 C5 N2 0.4(9) . . . . ?
C6 C5 C7 C8 1.6(15) . . . . ?
C6 C5 N2 C3 -176.9(10) . . . . ?
C6 C5 N2 C4 -0.7(10) . . . . ?
C3 N2 C4 Fe1 177.8(8) . . . . ?
C3 N2 C4 N1 -2.2(10) . . . . ?
C5 C6 C5 C7 -0.8(8) 2_665 . . . ?
C5 C6 C5 N2 -179.6(9) 2_665 . . . ?
C5 N2 C4 Fe1 0.8(11) . . . . ?
C5 N2 C4 N1 -179.2(8) . . . . ?
C2 N1 C4 Fe1 -179.6(9) . . . . ?
C2 N1 C4 N2 0.4(10) . . . . ?
C2 C3 N2 C5 179.6(10) . . . . ?
C2 C3 N2 C4 3.4(13) . . . . ?
C7 C8 C7 C5 -0.8(7) 2_665 . . . ?
C7 C5 N2 C3 4(2) . . . . ?
C7 C5 N2 C4 -179.3(11) . . . . ?
N2 C3 C2 N1 -2.7(12) . . . . ?
N2 C5 C7 C8 -179.9(9) . . . . ?
C4 N1 C2 C3 1.3(12) . . . . ?
C1 N1 C2 C3 178.4(7) . . . . ?
C1 N1 C4 Fe1 3.6(16) . . . . ?
C1 N1 C4 N2 -176.4(8) . . . . ?

loop_
_smtbx_masks_void_nr
_smtbx_masks_void_average_x
_smtbx_masks_void_average_y
_smtbx_masks_void_average_z
_smtbx_masks_void_volume
_smtbx_masks_void_count_electrons
_smtbx_masks_void_content
1 -0.854 -0.731 -0.084 455.5 0.0 ?
2 0.104 0.188 0.580 0.0 0.0 ?
3 0.125 0.312 0.810 0.0 0.0 ?
4 0.167 0.188 0.540 0.0 0.0 ?
5 0.188 0.625 0.690 0.0 0.0 ?
6 0.188 0.833 0.460 0.0 0.0 ?
7 0.188 0.896 0.420 0.0 0.0 ?
8 0.312 0.604 0.920 0.0 0.0 ?
9 0.312 0.667 0.960 0.0 0.0 ?
10 0.312 0.875 0.190 0.0 0.0 ?
11 0.333 0.312 0.040 0.0 0.0 ?
12 0.375 0.188 0.310 0.0 0.0 ?
13 0.396 0.312 0.080 0.0 0.0 ?
14 0.604 0.688 0.080 0.0 0.0 ?
15 0.625 0.812 0.310 0.0 0.0 ?
16 0.667 0.688 0.040 0.0 0.0 ?
17 0.688 0.125 0.190 0.0 0.0 ?
18 0.688 0.333 0.960 0.0 0.0 ?
19 0.688 0.396 0.920 0.0 0.0 ?
20 0.812 0.104 0.420 0.0 0.0 ?
21 0.812 0.167 0.460 0.0 0.0 ?
22 0.812 0.375 0.690 0.0 0.0 ?
23 0.833 0.812 0.540 0.0 0.0 ?
24 0.875 0.688 0.810 0.0 0.0 ?
25 0.896 0.812 0.580 0.0 0.0 ?
